data_1520115
loop_
_publ_author_name
'Zaitsev, Kirill V.'
'Lermontova, Elmira Kh.'
'Churakov, Andrei V.'
'Tafeenko, Viktor A.'
'Tarasevich, Boris N.'
'Poleshchuk, Oleg Kh.'
'Kharcheva, Anastasia V.'
'Magdesieva, Tatiana V.'
'Nikitin, Oleg M.'
'Zaitseva, Galina S.'
'Karlov, Sergey S.'

_publ_section_title
;
 Compounds of Group 14 Elements with an Element--Element (E = Si, Ge, Sn)
 Bond: Effect of the Nature of the Element Atom
;
_journal_issue 12
_journal_name_full Organometallics
_journal_page_first 2765
_journal_paper_doi 10.1021/om501293t
_journal_volume 34
_journal_year 2015
_chemical_formula_moiety 'C42 H48 Ge3 Si2'
_chemical_formula_sum 'C42 H48 Ge3 Si2'
_chemical_formula_weight 826.75
_chemical_name_systematic
; 
 ? 
;
_space_group_IT_number 14
_symmetry_cell_setting monoclinic
_symmetry_space_group_name_Hall '-P 2yn'
_symmetry_space_group_name_H-M 'P 1 21/n 1'
_atom_sites_solution_hydrogens geom
_atom_sites_solution_primary direct
_atom_sites_solution_secondary difmap
_audit_creation_method SHELXL-97
_cell_angle_alpha 90.00
_cell_angle_beta 92.4892(4)
_cell_angle_gamma 90.00
_cell_formula_units_Z 4
_cell_length_a 11.0225(3)
_cell_length_b 21.7372(6)
_cell_length_c 16.6855(5)
_cell_measurement_reflns_used 9976
_cell_measurement_temperature 150(2)
_cell_measurement_theta_max 27.489
_cell_measurement_theta_min 2.172
_cell_volume 3994.0(2)
_computing_cell_refinement 'SAINT (Bruker, 2008)'
_computing_data_collection '<i>APEX2</i> (Bruker, 2008)'
_computing_data_reduction 'SAINT (Bruker, 2008)'
_computing_molecular_graphics 'SHELXTL (Sheldrick, 2008)'
_computing_publication_material 'SHELXTL (Sheldrick, 2008)'
_computing_structure_refinement 'SHELXTL (Sheldrick, 2008)'
_computing_structure_solution 'SHELXTL (Sheldrick, 2008)'
_diffrn_ambient_temperature 150(2)
_diffrn_measured_fraction_theta_full 1.000
_diffrn_measured_fraction_theta_max 1.000
_diffrn_measurement_device_type 'Bruker SMART APEX II'
_diffrn_measurement_method \w
_diffrn_radiation_monochromator graphite
_diffrn_radiation_source 'fine-focus sealed tube'
_diffrn_radiation_type MoK\a
_diffrn_radiation_wavelength 0.71073
_diffrn_reflns_av_R_equivalents 0.0376
_diffrn_reflns_av_sigmaI/netI 0.0319
_diffrn_reflns_limit_h_max 13
_diffrn_reflns_limit_h_min -14
_diffrn_reflns_limit_k_max 27
_diffrn_reflns_limit_k_min -27
_diffrn_reflns_limit_l_max 21
_diffrn_reflns_limit_l_min -20
_diffrn_reflns_number 38186
_diffrn_reflns_theta_full 27.00
_diffrn_reflns_theta_max 27.00
_diffrn_reflns_theta_min 2.07
_diffrn_standards_decay_% 0
_diffrn_standards_interval_time 0
_diffrn_standards_number 0
_exptl_absorpt_coefficient_mu 2.331
_exptl_absorpt_correction_T_max 0.5134
_exptl_absorpt_correction_T_min 0.4875
_exptl_absorpt_correction_type multi-scan
_exptl_absorpt_process_details 'SADABS (Bruker, 2008)'
_exptl_crystal_colour colourless
_exptl_crystal_density_diffrn 1.375
_exptl_crystal_density_method 'not measured'
_exptl_crystal_description cube
_exptl_crystal_F_000 1696
_exptl_crystal_size_max 0.36
_exptl_crystal_size_mid 0.34
_exptl_crystal_size_min 0.33
_refine_diff_density_max 0.464
_refine_diff_density_min -0.301
_refine_diff_density_rms 0.068
_refine_ls_extinction_method none
_refine_ls_goodness_of_fit_ref 1.028
_refine_ls_hydrogen_treatment constr
_refine_ls_matrix_type full
_refine_ls_number_parameters 424
_refine_ls_number_reflns 8712
_refine_ls_number_restraints 0
_refine_ls_restrained_S_all 1.028
_refine_ls_R_factor_all 0.0371
_refine_ls_R_factor_gt 0.0272
_refine_ls_shift/su_max 0.001
_refine_ls_shift/su_mean 0.000
_refine_ls_structure_factor_coef Fsqd
_refine_ls_weighting_details 'calc w=1/[\s^2^(Fo^2^)+(0.0321P)^2^+1.0830P] where P=(Fo^2^+2Fc^2^)/3'
_refine_ls_weighting_scheme calc
_refine_ls_wR_factor_gt 0.0618
_refine_ls_wR_factor_ref 0.0650
_reflns_number_gt 7303
_reflns_number_total 8712
_reflns_threshold_expression I>2\s(I)
_cod_data_source_file om501293t_si_003.cif
_cod_data_source_block k
_cod_depositor_comments 'Adding full bibliography for 1520113--1520115.cif.'
_cod_original_sg_symbol_H-M 'P 21/n'
_cod_database_code 1520115

loop_
_symmetry_equiv_pos_as_xyz
'x, y, z'
'-x+1/2, y+1/2, -z+1/2'
'-x, -y, -z'
'x-1/2, -y-1/2, z-1/2'

loop_
_atom_site_label
_atom_site_type_symbol
_atom_site_fract_x
_atom_site_fract_y
_atom_site_fract_z
_atom_site_U_iso_or_equiv
_atom_site_adp_type
_atom_site_occupancy
_atom_site_symmetry_multiplicity
_atom_site_calc_flag
_atom_site_refinement_flags
Ge1 Ge 0.268213(18) 0.190251(9) 0.257619(12) 0.01620(6) Uani 1 1 d .
Ge2 Ge 0.234200(18) 0.082848(9) 0.218328(13) 0.01791(6) Uani 1 1 d .
Ge3 Ge 0.108172(18) 0.228789(9) 0.342072(12) 0.01739(6) Uani 1 1 d .
Si1 Si 0.45671(5) 0.19847(3) 0.33487(4) 0.02297(13) Uani 1 1 d .
Si2 Si 0.29541(5) 0.25384(3) 0.14083(3) 0.02235(13) Uani 1 1 d .
C31 C 0.2699(2) 0.07378(9) 0.10503(13) 0.0234(4) Uani 1 1 d .
C36 C 0.3875(2) 0.08146(10) 0.07936(14) 0.0306(5) Uani 1 1 d .
H36A H 0.4511 0.0912 0.1175 0.037 Uiso 1 1 calc R
C35 C 0.4137(3) 0.07517(12) -0.00066(16) 0.0424(6) Uani 1 1 d .
H35A H 0.4945 0.0802 -0.0170 0.051 Uiso 1 1 calc R
C34 C 0.3213(3) 0.06154(12) -0.05665(15) 0.0440(7) Uani 1 1 d .
H34A H 0.3391 0.0567 -0.1115 0.053 Uiso 1 1 calc R
C33 C 0.2040(3) 0.05490(11) -0.03320(14) 0.0393(6) Uani 1 1 d .
H33A H 0.1405 0.0463 -0.0719 0.047 Uiso 1 1 calc R
C32 C 0.1784(2) 0.06075(10) 0.04708(14) 0.0301(5) Uani 1 1 d .
H32A H 0.0972 0.0558 0.0629 0.036 Uiso 1 1 calc R
C21 C 0.33944(18) 0.02637(9) 0.28137(12) 0.0208(4) Uani 1 1 d .
C26 C 0.42740(19) -0.01034(10) 0.24715(14) 0.0259(5) Uani 1 1 d .
H26A H 0.4386 -0.0081 0.1911 0.031 Uiso 1 1 calc R
C25 C 0.4989(2) -0.05028(10) 0.29445(15) 0.0311(5) Uani 1 1 d .
H25A H 0.5581 -0.0752 0.2704 0.037 Uiso 1 1 calc R
C24 C 0.4843(2) -0.05379(10) 0.37593(15) 0.0339(6) Uani 1 1 d .
H24A H 0.5343 -0.0804 0.4081 0.041 Uiso 1 1 calc R
C23 C 0.3968(2) -0.01856(10) 0.41060(14) 0.0314(5) Uani 1 1 d .
H23A H 0.3857 -0.0214 0.4666 0.038 Uiso 1 1 calc R
C22 C 0.3249(2) 0.02104(10) 0.36385(13) 0.0264(5) Uani 1 1 d .
H22A H 0.2647 0.0450 0.3884 0.032 Uiso 1 1 calc R
C11 C 0.06949(19) 0.05241(9) 0.23148(12) 0.0216(4) Uani 1 1 d .
C16 C 0.0515(2) -0.00740(11) 0.25702(15) 0.0371(6) Uani 1 1 d .
H16A H 0.1198 -0.0330 0.2689 0.045 Uiso 1 1 calc R
C15 C -0.0646(3) -0.03055(14) 0.26557(17) 0.0532(8) Uani 1 1 d .
H15A H -0.0752 -0.0718 0.2828 0.064 Uiso 1 1 calc R
C14 C -0.1644(2) 0.00604(15) 0.24919(15) 0.0476(7) Uani 1 1 d .
H14A H -0.2437 -0.0096 0.2561 0.057 Uiso 1 1 calc R
C13 C -0.1491(2) 0.06512(13) 0.22290(16) 0.0418(6) Uani 1 1 d .
H13A H -0.2180 0.0903 0.2109 0.050 Uiso 1 1 calc R
C12 C -0.0330(2) 0.08837(11) 0.21380(15) 0.0322(5) Uani 1 1 d .
H12A H -0.0234 0.1293 0.1953 0.039 Uiso 1 1 calc R
C6 C 0.4943(2) 0.28194(11) 0.34793(15) 0.0343(5) Uani 1 1 d .
H6A H 0.5711 0.2861 0.3793 0.051 Uiso 1 1 calc R
H6B H 0.4294 0.3024 0.3761 0.051 Uiso 1 1 calc R
H6C H 0.5022 0.3010 0.2952 0.051 Uiso 1 1 calc R
C5 C 0.4537(2) 0.16440(12) 0.43752(13) 0.0324(5) Uani 1 1 d .
H5A H 0.5333 0.1696 0.4651 0.049 Uiso 1 1 calc R
H5B H 0.4342 0.1205 0.4333 0.049 Uiso 1 1 calc R
H5C H 0.3918 0.1853 0.4680 0.049 Uiso 1 1 calc R
C4 C 0.5794(2) 0.15744(12) 0.28188(15) 0.0364(6) Uani 1 1 d .
H4A H 0.6561 0.1609 0.3135 0.055 Uiso 1 1 calc R
H4B H 0.5885 0.1760 0.2290 0.055 Uiso 1 1 calc R
H4C H 0.5577 0.1139 0.2755 0.055 Uiso 1 1 calc R
C61 C 0.04269(19) 0.16454(9) 0.41098(12) 0.0214(4) Uani 1 1 d .
C66 C 0.1171(2) 0.13201(10) 0.46549(13) 0.0266(5) Uani 1 1 d .
H66A H 0.2019 0.1399 0.4684 0.032 Uiso 1 1 calc R
C65 C 0.0687(2) 0.08800(10) 0.51596(14) 0.0334(5) Uani 1 1 d .
H65A H 0.1206 0.0662 0.5530 0.040 Uiso 1 1 calc R
C64 C -0.0545(2) 0.07604(11) 0.51212(15) 0.0373(6) Uani 1 1 d .
H64A H -0.0878 0.0464 0.5469 0.045 Uiso 1 1 calc R
C63 C -0.1288(2) 0.10729(11) 0.45760(15) 0.0374(6) Uani 1 1 d .
H63A H -0.2134 0.0988 0.4543 0.045 Uiso 1 1 calc R
C62 C -0.0808(2) 0.15118(10) 0.40741(13) 0.0286(5) Uani 1 1 d .
H62A H -0.1331 0.1724 0.3701 0.034 Uiso 1 1 calc R
C51 C 0.17308(18) 0.29529(9) 0.41105(12) 0.0204(4) Uani 1 1 d .
C56 C 0.2057(2) 0.28636(10) 0.49151(13) 0.0260(5) Uani 1 1 d .
H56A H 0.1930 0.2473 0.5153 0.031 Uiso 1 1 calc R
C55 C 0.2568(2) 0.33366(11) 0.53781(15) 0.0361(6) Uani 1 1 d .
H55A H 0.2784 0.3268 0.5928 0.043 Uiso 1 1 calc R
C54 C 0.2762(2) 0.39056(11) 0.50411(15) 0.0372(6) Uani 1 1 d .
H54A H 0.3127 0.4226 0.5355 0.045 Uiso 1 1 calc R
C53 C 0.2423(2) 0.40082(11) 0.42443(15) 0.0345(6) Uani 1 1 d .
H53A H 0.2546 0.4401 0.4011 0.041 Uiso 1 1 calc R
C52 C 0.1901(2) 0.35349(10) 0.37864(13) 0.0275(5) Uani 1 1 d .
H52A H 0.1657 0.3610 0.3242 0.033 Uiso 1 1 calc R
C41 C -0.02923(17) 0.26691(9) 0.28261(12) 0.0193(4) Uani 1 1 d .
C46 C -0.04520(19) 0.26380(10) 0.20002(13) 0.0240(5) Uani 1 1 d .
H46A H 0.0117 0.2415 0.1702 0.029 Uiso 1 1 calc R
C45 C -0.1429(2) 0.29256(11) 0.15962(14) 0.0306(5) Uani 1 1 d .
H45A H -0.1515 0.2903 0.1028 0.037 Uiso 1 1 calc R
C44 C -0.2268(2) 0.32420(10) 0.20212(15) 0.0323(5) Uani 1 1 d .
H44A H -0.2942 0.3433 0.1748 0.039 Uiso 1 1 calc R
C43 C -0.21304(19) 0.32817(10) 0.28454(15) 0.0301(5) Uani 1 1 d .
H43A H -0.2709 0.3502 0.3139 0.036 Uiso 1 1 calc R
C42 C -0.11492(19) 0.30011(10) 0.32461(14) 0.0258(5) Uani 1 1 d .
H42A H -0.1057 0.3035 0.3813 0.031 Uiso 1 1 calc R
C3 C 0.2024(2) 0.23043(11) 0.04919(13) 0.0322(5) Uani 1 1 d .
H3A H 0.2188 0.2585 0.0050 0.048 Uiso 1 1 calc R
H3B H 0.1160 0.2322 0.0605 0.048 Uiso 1 1 calc R
H3C H 0.2238 0.1883 0.0342 0.048 Uiso 1 1 calc R
C2 C 0.4574(2) 0.25087(12) 0.11175(15) 0.0342(6) Uani 1 1 d .
H2A H 0.4676 0.2768 0.0644 0.051 Uiso 1 1 calc R
H2B H 0.4793 0.2083 0.0993 0.051 Uiso 1 1 calc R
H2C H 0.5102 0.2660 0.1563 0.051 Uiso 1 1 calc R
C1 C 0.2605(2) 0.33512(10) 0.16667(15) 0.0347(6) Uani 1 1 d .
H1A H 0.2712 0.3613 0.1197 0.052 Uiso 1 1 calc R
H1B H 0.3155 0.3488 0.2109 0.052 Uiso 1 1 calc R
H1C H 0.1763 0.3380 0.1830 0.052 Uiso 1 1 calc R

loop_
_atom_site_aniso_label
_atom_site_aniso_U_11
_atom_site_aniso_U_22
_atom_site_aniso_U_33
_atom_site_aniso_U_23
_atom_site_aniso_U_13
_atom_site_aniso_U_12
Ge1 0.01545(10) 0.01559(11) 0.01766(11) 0.00123(8) 0.00186(8) 0.00065(8)
Ge2 0.01897(11) 0.01512(11) 0.01968(11) 0.00101(8) 0.00151(8) 0.00155(8)
Ge3 0.01708(11) 0.01742(11) 0.01781(11) -0.00025(8) 0.00238(8) 0.00061(8)
Si1 0.0168(3) 0.0258(3) 0.0263(3) 0.0002(2) -0.0005(2) -0.0006(2)
Si2 0.0250(3) 0.0201(3) 0.0224(3) 0.0049(2) 0.0061(2) 0.0013(2)
C31 0.0327(12) 0.0145(10) 0.0232(11) 0.0008(8) 0.0040(9) 0.0040(9)
C36 0.0367(13) 0.0270(12) 0.0283(12) 0.0043(9) 0.0051(10) 0.0016(10)
C35 0.0543(17) 0.0373(15) 0.0371(15) 0.0080(11) 0.0203(13) 0.0073(12)
C34 0.076(2) 0.0339(14) 0.0229(13) 0.0030(10) 0.0145(13) 0.0085(13)
C33 0.0648(18) 0.0279(13) 0.0246(12) 0.0005(10) -0.0046(12) 0.0022(12)
C32 0.0392(13) 0.0220(11) 0.0289(12) 0.0020(9) 0.0009(10) 0.0006(10)
C21 0.0218(10) 0.0151(10) 0.0251(11) 0.0006(8) -0.0022(8) -0.0016(8)
C26 0.0256(11) 0.0213(11) 0.0310(12) 0.0017(9) 0.0031(9) 0.0027(9)
C25 0.0236(11) 0.0238(12) 0.0460(15) 0.0030(10) 0.0024(10) 0.0061(9)
C24 0.0312(13) 0.0240(12) 0.0450(15) 0.0073(10) -0.0137(11) 0.0017(10)
C23 0.0408(14) 0.0260(12) 0.0267(12) 0.0036(9) -0.0081(10) -0.0032(10)
C22 0.0283(12) 0.0238(11) 0.0272(12) -0.0014(9) -0.0001(9) 0.0017(9)
C11 0.0233(10) 0.0214(11) 0.0201(10) -0.0027(8) 0.0006(8) -0.0049(8)
C16 0.0338(13) 0.0322(14) 0.0446(15) 0.0105(11) -0.0074(11) -0.0101(11)
C15 0.0516(18) 0.0553(19) 0.0516(18) 0.0208(14) -0.0095(14) -0.0336(15)
C14 0.0317(14) 0.079(2) 0.0321(14) -0.0027(14) 0.0037(11) -0.0281(14)
C13 0.0232(12) 0.0580(18) 0.0443(16) -0.0171(13) 0.0029(11) 0.0009(12)
C12 0.0260(12) 0.0305(13) 0.0402(14) -0.0059(10) 0.0020(10) 0.0020(10)
C6 0.0244(12) 0.0354(14) 0.0427(14) 0.0002(11) -0.0016(10) -0.0082(10)
C5 0.0319(13) 0.0386(14) 0.0262(12) 0.0031(10) -0.0060(10) -0.0050(10)
C4 0.0209(11) 0.0462(15) 0.0420(14) -0.0020(12) 0.0005(10) 0.0086(10)
C61 0.0282(11) 0.0177(10) 0.0189(10) -0.0045(8) 0.0088(8) -0.0021(8)
C66 0.0299(12) 0.0208(11) 0.0294(12) -0.0020(9) 0.0052(9) 0.0039(9)
C65 0.0499(15) 0.0205(12) 0.0304(13) 0.0032(9) 0.0075(11) 0.0054(10)
C64 0.0551(16) 0.0202(12) 0.0381(14) -0.0008(10) 0.0203(12) -0.0063(11)
C63 0.0357(14) 0.0333(14) 0.0442(15) -0.0029(11) 0.0144(12) -0.0134(11)
C62 0.0287(12) 0.0287(12) 0.0287(12) -0.0004(9) 0.0044(10) -0.0065(9)
C51 0.0194(10) 0.0191(10) 0.0228(11) -0.0035(8) 0.0021(8) 0.0011(8)
C56 0.0304(12) 0.0213(11) 0.0259(11) -0.0001(9) -0.0026(9) -0.0001(9)
C55 0.0492(15) 0.0296(13) 0.0285(13) -0.0028(10) -0.0103(11) -0.0012(11)
C54 0.0452(15) 0.0243(13) 0.0409(15) -0.0075(10) -0.0126(12) -0.0040(11)
C53 0.0417(14) 0.0189(11) 0.0424(14) 0.0029(10) -0.0028(11) -0.0039(10)
C52 0.0335(12) 0.0239(12) 0.0251(11) 0.0015(9) -0.0009(10) 0.0006(9)
C41 0.0170(10) 0.0165(10) 0.0244(11) 0.0008(8) 0.0020(8) -0.0013(8)
C46 0.0249(11) 0.0223(11) 0.0249(11) -0.0027(9) 0.0023(9) -0.0006(9)
C45 0.0346(13) 0.0285(12) 0.0279(12) 0.0023(10) -0.0082(10) -0.0052(10)
C44 0.0216(11) 0.0248(12) 0.0495(15) 0.0035(11) -0.0110(10) -0.0016(9)
C43 0.0159(10) 0.0252(12) 0.0496(15) -0.0022(10) 0.0054(10) 0.0017(9)
C42 0.0228(11) 0.0286(12) 0.0263(11) -0.0036(9) 0.0039(9) -0.0003(9)
C3 0.0377(13) 0.0359(13) 0.0232(12) 0.0074(10) 0.0013(10) 0.0043(11)
C2 0.0311(13) 0.0359(14) 0.0367(14) 0.0099(11) 0.0150(11) -0.0004(10)
C1 0.0459(15) 0.0221(12) 0.0372(14) 0.0061(10) 0.0122(11) 0.0019(11)

loop_
_atom_type_symbol
_atom_type_description
_atom_type_scat_dispersion_real
_atom_type_scat_dispersion_imag
_atom_type_scat_source
C C 0.0033 0.0016 'International Tables Vol C Tables 4.2.6.8 and 6.1.1.4'
H H 0.0000 0.0000 'International Tables Vol C Tables 4.2.6.8 and 6.1.1.4'
Si Si 0.0817 0.0704 'International Tables Vol C Tables 4.2.6.8 and 6.1.1.4'
Ge Ge 0.1547 1.8001 'International Tables Vol C Tables 4.2.6.8 and 6.1.1.4'

loop_
_geom_angle_atom_site_label_1
_geom_angle_atom_site_label_2
_geom_angle_atom_site_label_3
_geom_angle
Si1 Ge1 Si2 104.78(2)
Si1 Ge1 Ge2 109.456(17)
Si2 Ge1 Ge2 110.610(17)
Si1 Ge1 Ge3 107.039(17)
Si2 Ge1 Ge3 112.654(16)
Ge2 Ge1 Ge3 111.949(10)
C11 Ge2 C31 107.51(9)
C11 Ge2 C21 104.98(8)
C31 Ge2 C21 108.41(9)
C11 Ge2 Ge1 115.15(6)
C31 Ge2 Ge1 108.64(6)
C21 Ge2 Ge1 111.88(6)
C41 Ge3 C51 103.86(8)
C41 Ge3 C61 107.54(8)
C51 Ge3 C61 108.29(8)
C41 Ge3 Ge1 114.41(6)
C51 Ge3 Ge1 109.60(6)
C61 Ge3 Ge1 112.63(6)
C5 Si1 C6 106.88(11)
C5 Si1 C4 106.63(11)
C6 Si1 C4 110.84(12)
C5 Si1 Ge1 114.38(8)
C6 Si1 Ge1 108.45(8)
C4 Si1 Ge1 109.65(8)
C1 Si2 C2 107.57(11)
C1 Si2 C3 109.58(11)
C2 Si2 C3 105.86(11)
C1 Si2 Ge1 108.75(8)
C2 Si2 Ge1 110.01(8)
C3 Si2 Ge1 114.81(8)
C36 C31 C32 117.7(2)
C36 C31 Ge2 120.89(17)
C32 C31 Ge2 121.36(17)
C35 C36 C31 121.3(2)
C35 C36 H36A 119.3
C31 C36 H36A 119.3
C34 C35 C36 119.6(2)
C34 C35 H35A 120.2
C36 C35 H35A 120.2
C33 C34 C35 120.2(2)
C33 C34 H34A 119.9
C35 C34 H34A 119.9
C34 C33 C32 119.9(2)
C34 C33 H33A 120.1
C32 C33 H33A 120.1
C33 C32 C31 121.1(2)
C33 C32 H32A 119.4
C31 C32 H32A 119.4
C26 C21 C22 117.81(19)
C26 C21 Ge2 122.88(16)
C22 C21 Ge2 119.29(15)
C25 C26 C21 120.7(2)
C25 C26 H26A 119.7
C21 C26 H26A 119.7
C24 C25 C26 120.3(2)
C24 C25 H25A 119.8
C26 C25 H25A 119.8
C23 C24 C25 119.8(2)
C23 C24 H24A 120.1
C25 C24 H24A 120.1
C24 C23 C22 120.1(2)
C24 C23 H23A 119.9
C22 C23 H23A 119.9
C23 C22 C21 121.2(2)
C23 C22 H22A 119.4
C21 C22 H22A 119.4
C16 C11 C12 117.8(2)
C16 C11 Ge2 119.91(17)
C12 C11 Ge2 122.32(16)
C11 C16 C15 121.1(2)
C11 C16 H16A 119.4
C15 C16 H16A 119.4
C14 C15 C16 120.2(3)
C14 C15 H15A 119.9
C16 C15 H15A 119.9
C13 C14 C15 119.9(2)
C13 C14 H14A 120.1
C15 C14 H14A 120.1
C14 C13 C12 120.1(2)
C14 C13 H13A 119.9
C12 C13 H13A 119.9
C13 C12 C11 120.9(2)
C13 C12 H12A 119.5
C11 C12 H12A 119.5
Si1 C6 H6A 109.5
Si1 C6 H6B 109.5
H6A C6 H6B 109.5
Si1 C6 H6C 109.5
H6A C6 H6C 109.5
H6B C6 H6C 109.5
Si1 C5 H5A 109.5
Si1 C5 H5B 109.5
H5A C5 H5B 109.5
Si1 C5 H5C 109.5
H5A C5 H5C 109.5
H5B C5 H5C 109.5
Si1 C4 H4A 109.5
Si1 C4 H4B 109.5
H4A C4 H4B 109.5
Si1 C4 H4C 109.5
H4A C4 H4C 109.5
H4B C4 H4C 109.5
C62 C61 C66 118.0(2)
C62 C61 Ge3 120.46(16)
C66 C61 Ge3 121.51(16)
C61 C66 C65 120.9(2)
C61 C66 H66A 119.6
C65 C66 H66A 119.6
C64 C65 C66 120.1(2)
C64 C65 H65A 120.0
C66 C65 H65A 120.0
C63 C64 C65 119.5(2)
C63 C64 H64A 120.2
C65 C64 H64A 120.2
C64 C63 C62 120.4(2)
C64 C63 H63A 119.8
C62 C63 H63A 119.8
C63 C62 C61 121.0(2)
C63 C62 H62A 119.5
C61 C62 H62A 119.5
C56 C51 C52 117.97(19)
C56 C51 Ge3 122.44(16)
C52 C51 Ge3 119.57(16)
C51 C56 C55 121.0(2)
C51 C56 H56A 119.5
C55 C56 H56A 119.5
C54 C55 C56 120.2(2)
C54 C55 H55A 119.9
C56 C55 H55A 119.9
C55 C54 C53 119.7(2)
C55 C54 H54A 120.1
C53 C54 H54A 120.1
C54 C53 C52 119.8(2)
C54 C53 H53A 120.1
C52 C53 H53A 120.1
C53 C52 C51 121.2(2)
C53 C52 H52A 119.4
C51 C52 H52A 119.4
C46 C41 C42 117.67(19)
C46 C41 Ge3 123.10(15)
C42 C41 Ge3 119.22(15)
C41 C46 C45 121.5(2)
C41 C46 H46A 119.3
C45 C46 H46A 119.3
C44 C45 C46 119.9(2)
C44 C45 H45A 120.1
C46 C45 H45A 120.1
C45 C44 C43 119.9(2)
C45 C44 H44A 120.1
C43 C44 H44A 120.1
C44 C43 C42 120.2(2)
C44 C43 H43A 119.9
C42 C43 H43A 119.9
C43 C42 C41 120.9(2)
C43 C42 H42A 119.5
C41 C42 H42A 119.5
Si2 C3 H3A 109.5
Si2 C3 H3B 109.5
H3A C3 H3B 109.5
Si2 C3 H3C 109.5
H3A C3 H3C 109.5
H3B C3 H3C 109.5
Si2 C2 H2A 109.5
Si2 C2 H2B 109.5
H2A C2 H2B 109.5
Si2 C2 H2C 109.5
H2A C2 H2C 109.5
H2B C2 H2C 109.5
Si2 C1 H1A 109.5
Si2 C1 H1B 109.5
H1A C1 H1B 109.5
Si2 C1 H1C 109.5
H1A C1 H1C 109.5
H1B C1 H1C 109.5

loop_
_geom_bond_atom_site_label_1
_geom_bond_atom_site_label_2
_geom_bond_distance
Ge1 Si1 2.4037(6)
Ge1 Si2 2.4184(6)
Ge1 Ge2 2.4494(3)
Ge1 Ge3 2.4526(3)
Ge2 C11 1.954(2)
Ge2 C31 1.957(2)
Ge2 C21 1.963(2)
Ge3 C41 1.958(2)
Ge3 C51 1.963(2)
Ge3 C61 1.966(2)
Si1 C5 1.868(2)
Si1 C6 1.872(2)
Si1 C4 1.873(2)
Si2 C1 1.863(2)
Si2 C2 1.872(2)
Si2 C3 1.874(2)
C31 C36 1.393(3)
C31 C32 1.395(3)
C36 C35 1.385(3)
C36 H36A 0.9500
C35 C34 1.383(4)
C35 H35A 0.9500
C34 C33 1.375(4)
C34 H34A 0.9500
C33 C32 1.387(3)
C33 H33A 0.9500
C32 H32A 0.9500
C21 C26 1.397(3)
C21 C22 1.397(3)
C26 C25 1.394(3)
C26 H26A 0.9500
C25 C24 1.378(3)
C25 H25A 0.9500
C24 C23 1.378(3)
C24 H24A 0.9500
C23 C22 1.387(3)
C23 H23A 0.9500
C22 H22A 0.9500
C11 C16 1.385(3)
C11 C12 1.395(3)
C16 C15 1.388(3)
C16 H16A 0.9500
C15 C14 1.375(4)
C15 H15A 0.9500
C14 C13 1.370(4)
C14 H14A 0.9500
C13 C12 1.390(3)
C13 H13A 0.9500
C12 H12A 0.9500
C6 H6A 0.9800
C6 H6B 0.9800
C6 H6C 0.9800
C5 H5A 0.9800
C5 H5B 0.9800
C5 H5C 0.9800
C4 H4A 0.9800
C4 H4B 0.9800
C4 H4C 0.9800
C61 C62 1.391(3)
C61 C66 1.391(3)
C66 C65 1.396(3)
C66 H66A 0.9500
C65 C64 1.382(3)
C65 H65A 0.9500
C64 C63 1.377(4)
C64 H64A 0.9500
C63 C62 1.389(3)
C63 H63A 0.9500
C62 H62A 0.9500
C51 C56 1.388(3)
C51 C52 1.392(3)
C56 C55 1.390(3)
C56 H56A 0.9500
C55 C54 1.379(3)
C55 H55A 0.9500
C54 C53 1.383(3)
C54 H54A 0.9500
C53 C52 1.391(3)
C53 H53A 0.9500
C52 H52A 0.9500
C41 C46 1.383(3)
C41 C42 1.400(3)
C46 C45 1.394(3)
C46 H46A 0.9500
C45 C44 1.374(3)
C45 H45A 0.9500
C44 C43 1.380(3)
C44 H44A 0.9500
C43 C42 1.388(3)
C43 H43A 0.9500
C42 H42A 0.9500
C3 H3A 0.9800
C3 H3B 0.9800
C3 H3C 0.9800
C2 H2A 0.9800
C2 H2B 0.9800
C2 H2C 0.9800
C1 H1A 0.9800
C1 H1B 0.9800
C1 H1C 0.9800
